data_7215002
loop_
_publ_author_name
'Matulkov\'a, Irena'
'Cihelka, Jaroslav'
'Pojarov\'a, Michaela'
'Fejfarov\'a, Karla'
'Du\<sek, Michal'
'Van\<ek, P\<remysl'
'Kroupa, Jan'
'Krupkov\'a, Radmila'
'F\'abry, Jan'
'N\<emec, Ivan'

_publ_section_title
;
 A new series of 3,5-diamino-1,2,4-triazolium(1+) inorganic salts and
 their potential in crystal engineering of novel NLO materials
;
_journal_issue 14
_journal_name_full CrystEngComm
_journal_page_first 4625
_journal_paper_doi 10.1039/c2ce00024e
_journal_volume 14
_journal_year 2012
_chemical_absolute_configuration ad
_chemical_formula_moiety 'C2 H6 N5, H2 O4 P '
_chemical_formula_sum 'C2 H8 N5 O4 P'
_chemical_formula_weight 197.1
_chemical_name_systematic ' ?'
_space_group_IT_number 43
_symmetry_cell_setting orthorhombic
_symmetry_space_group_name_Hall 'F 2 -2d'
_symmetry_space_group_name_H-M 'F d d 2'
_cell_angle_alpha 90
_cell_angle_beta 90
_cell_angle_gamma 90
_cell_formula_units_Z 16
_cell_length_a 13.3492(4)
_cell_length_b 37.1096(12)
_cell_length_c 6.0702(2)
_cell_measurement_reflns_used 7644
_cell_measurement_temperature 120
_cell_measurement_theta_max 66.6468
_cell_measurement_theta_min 4.7671
_cell_volume 3007.08(17)
_computing_cell_refinement 'Crysalis RED (Oxford diffraction, 2009)'
_computing_data_collection 'Crysalis CCD (Oxford diffraction, 2009)'
_computing_data_reduction 'Crysalis RED'
_computing_molecular_graphics 'Diamond (Brandenburg & Putz, 2005)'
_computing_publication_material Jana2006
_computing_structure_refinement 'Jana2006 (Pet\<r\'i\<cek, Du\<sek & Palatinus, 2006)'
_computing_structure_solution 'SIR2002 (Burla et al., 2003)'
_diffrn_ambient_temperature 120
_diffrn_detector_area_resol_mean 10.3784
_diffrn_measured_fraction_theta_full 0.99
_diffrn_measured_fraction_theta_max 0.99
_diffrn_measurement_device 'four-cycle diffractometer'
_diffrn_measurement_device_type 'Goniometer Xcalibur, detector: Atlas (Gemini ultra Cu)'
_diffrn_measurement_method 'Rotation method data acquisition using \w scans'
_diffrn_radiation_monochromator mirror
_diffrn_radiation_source 'X-ray tube'
_diffrn_radiation_type 'Cu K\a'
_diffrn_radiation_wavelength 1.54184
_diffrn_reflns_av_R_equivalents 0.0247
_diffrn_reflns_av_sigmaI/netI 0.0055
_diffrn_reflns_limit_h_max 15
_diffrn_reflns_limit_h_min -15
_diffrn_reflns_limit_k_max 44
_diffrn_reflns_limit_k_min -42
_diffrn_reflns_limit_l_max 6
_diffrn_reflns_limit_l_min -7
_diffrn_reflns_number 8122
_diffrn_reflns_reduction_process
;
Integration of the CCD images was done by program Crysalis RED
(Oxford diffraction, 2008). The same program was used for indexing of the
crystal shape and absorption correction.
;
_diffrn_reflns_theta_full 66.79
_diffrn_reflns_theta_max 66.79
_diffrn_reflns_theta_min 7.05
_exptl_absorpt_coefficient_mu 3.270
_exptl_absorpt_correction_T_max 0.686
_exptl_absorpt_correction_T_min 0.485
_exptl_absorpt_correction_type analytical
_exptl_absorpt_process_details
;
CrysAlisPro, Oxford Diffraction Ltd.,
Version 1.171.33.51 (release 27-10-2009 CrysAlis171 .NET)
Analytical numeric absorption correction using a multifaceted crystal
model based on expressions derived by R.C. Clark & J.S. Reid.
;
_exptl_crystal_colour colorless
_exptl_crystal_density_diffrn 1.7408
_exptl_crystal_density_method 'not measured'
_exptl_crystal_description 'irregular shape'
_exptl_crystal_F_000 1632
_exptl_crystal_size_max 0.3851
_exptl_crystal_size_mid 0.2734
_exptl_crystal_size_min 0.1800
_refine_diff_density_max 0.09
_refine_diff_density_min -0.11
_refine_ls_abs_structure_details 'Flack (1983)'
_refine_ls_abs_structure_Flack 0.034(16)
_refine_ls_extinction_coef 1900(200)
_refine_ls_extinction_method 'B-C type 1 Lorentzian isotropic (Becker & Coppens, 1974)'
_refine_ls_goodness_of_fit_gt 1.52
_refine_ls_goodness_of_fit_ref 1.52
_refine_ls_hydrogen_treatment refxyz
_refine_ls_number_constraints 9
_refine_ls_number_parameters 133
_refine_ls_number_reflns 1295
_refine_ls_number_restraints 8
_refine_ls_R_factor_all 0.0190
_refine_ls_R_factor_gt 0.0189
_refine_ls_shift/su_max 0.0100
_refine_ls_shift/su_mean 0.0013
_refine_ls_structure_factor_coef Fsqd
_refine_ls_weighting_details w=1/(\s^2^(I)+0.0016I^2^)
_refine_ls_weighting_scheme sigma
_refine_ls_wR_factor_gt 0.0615
_refine_ls_wR_factor_ref 0.0617
_reflns_number_gt 1290
_reflns_number_total 1295
_reflns_threshold_expression I>3\s(I)
_cod_data_source_file c2ce00024e.txt
_cod_data_source_block III
_cod_original_formula_sum 'C2 H8 N5 O4 P1'
_cod_database_code 7215002

loop_
_symmetry_equiv_pos_site_id
_symmetry_equiv_pos_as_xyz
1 x,y,z
2 -x,-y,z
3 x+1/4,-y+1/4,z+1/4
4 -x+1/4,y+1/4,z+1/4
5 x,y+1/2,z+1/2
6 -x,-y+1/2,z+1/2
7 x+1/4,-y+3/4,z+3/4
8 -x+1/4,y+3/4,z+3/4
9 x+1/2,y,z+1/2
10 -x+1/2,-y,z+1/2
11 x+3/4,-y+1/4,z+3/4
12 -x+3/4,y+1/4,z+3/4
13 x+1/2,y+1/2,z
14 -x+1/2,-y+1/2,z
15 x+3/4,-y+3/4,z+1/4
16 -x+3/4,y+3/4,z+1/4

loop_
_atom_site_label
_atom_site_type_symbol
_atom_site_fract_x
_atom_site_fract_y
_atom_site_fract_z
_atom_site_adp_type
_atom_site_U_iso_or_equiv
_atom_site_symmetry_multiplicity
_atom_site_occupancy
_atom_site_calc_flag
P1 P 0.10815(3) 0.229170(8) 0.33533 Uani 0.01068(13) 16 1 d
O1 O 0.10097(8) 0.23298(3) 0.0797(2) Uani 0.0170(4) 16 1 d
O2 O 0.12943(9) 0.26783(3) 0.4298(2) Uani 0.0167(3) 16 1 d
O3 O 0.01071(8) 0.21727(3) 0.43643(19) Uani 0.0149(3) 16 1 d
O4 O 0.19550(7) 0.20384(3) 0.37417(19) Uani 0.0130(3) 16 1 d
N4 N 0.21523(10) 0.14230(4) 1.1209(2) Uani 0.0137(4) 16 1 d
N2 N 0.22888(10) 0.12095(4) 0.7812(2) Uani 0.0158(4) 16 1 d
N1 N 0.22293(10) 0.09308(3) 0.9377(2) Uani 0.0147(4) 16 1 d
N7 N 0.23167(11) 0.18427(4) 0.8286(3) Uani 0.0200(4) 16 1 d
N6 N 0.20645(10) 0.08810(4) 1.3276(2) Uani 0.0185(4) 16 1 d
C3 C 0.22433(12) 0.15011(4) 0.8992(3) Uani 0.0149(4) 16 1 d
C5 C 0.21481(11) 0.10610(4) 1.1402(3) Uani 0.0132(4) 16 1 d
H4A H 0.2088(15) 0.1581(5) 1.224(3) Uiso 0.0164 16 1 d
H1A H 0.2356(15) 0.0709(3) 0.897(3) Uiso 0.0176 16 1 d
H7B H 0.2185(15) 0.1867(6) 0.6881(17) Uiso 0.024 16 1 d
H7A H 0.2035(15) 0.2015(4) 0.905(3) Uiso 0.024 16 1 d
H6B H 0.1976(14) 0.0649(3) 1.312(4) Uiso 0.0222 16 1 d
H6A H 0.2082(16) 0.1008(5) 1.450(2) Uiso 0.0222 16 1 d
H1 H 0.0651(13) 0.2496(4) 0.034(3) Uiso 0.0203 16 1 d
H2 H 0.1861(9) 0.2760(5) 0.411(3) Uiso 0.02 16 1 d

loop_
_atom_site_aniso_label
_atom_site_aniso_type_symbol
_atom_site_aniso_U_11
_atom_site_aniso_U_22
_atom_site_aniso_U_33
_atom_site_aniso_U_12
_atom_site_aniso_U_13
_atom_site_aniso_U_23
P1 P 0.0141(2) 0.0078(2) 0.0102(2) 0.00037(12) 0.00078(14) -0.00024(15)
O1 O 0.0220(6) 0.0168(6) 0.0121(6) 0.0080(4) 0.0000(5) 0.0015(5)
O2 O 0.0162(5) 0.0092(6) 0.0246(6) -0.0012(4) 0.0039(5) -0.0052(5)
O3 O 0.0161(5) 0.0115(5) 0.0172(6) -0.0005(4) 0.0030(4) -0.0013(5)
O4 O 0.0155(5) 0.0105(5) 0.0131(5) 0.0015(4) -0.0006(4) 0.0000(4)
N4 N 0.0191(6) 0.0135(7) 0.0085(7) 0.0018(5) 0.0007(5) -0.0020(5)
N2 N 0.0248(7) 0.0130(7) 0.0098(7) 0.0012(5) 0.0006(5) 0.0017(5)
N1 N 0.0261(7) 0.0060(6) 0.0119(6) 0.0018(5) -0.0015(6) -0.0011(5)
N7 N 0.0347(7) 0.0134(6) 0.0119(6) 0.0046(5) 0.0031(7) 0.0005(6)
N6 N 0.0306(7) 0.0124(7) 0.0126(7) -0.0007(5) 0.0000(7) -0.0014(6)
C3 C 0.0166(7) 0.0159(7) 0.0124(8) 0.0019(5) 0.0004(6) 0.0001(6)
C5 C 0.0140(7) 0.0109(7) 0.0148(8) 0.0012(5) -0.0021(5) 0.0002(6)

loop_
_atom_type_symbol
_atom_type_scat_dispersion_real
_atom_type_scat_dispersion_imag
_atom_type_scat_source
C 0.018 0.009 'International Tables Vol C tables 4.2.6.8 and 6.1.1.1'
H 0.000 0.000 'International Tables Vol C tables 4.2.6.8 and 6.1.1.1'
N 0.031 0.018 'International Tables Vol C tables 4.2.6.8 and 6.1.1.1'
O 0.049 0.032 'International Tables Vol C tables 4.2.6.8 and 6.1.1.1'
P 0.296 0.433 'International Tables Vol C tables 4.2.6.8 and 6.1.1.1'

loop_
_geom_angle_atom_site_label_1
_geom_angle_atom_site_label_2
_geom_angle_atom_site_label_3
_geom_angle
_geom_angle_publ_flag
O1 P1 O2 106.92(7) yes
O1 P1 O3 112.27(6) yes
O1 P1 O4 104.95(6) yes
O2 P1 O3 105.99(6) yes
O2 P1 O4 111.74(6) yes
O3 P1 O4 114.81(6) yes
P1 O1 H1 115.8(13) yes
P1 O2 H2 116.9(13) yes
C3 N4 C5 107.12(14) yes
C3 N4 H4A 125.0(11) yes
C5 N4 H4A 127.9(11) yes
N1 N2 C3 103.74(13) yes
N2 N1 C5 111.28(12) yes
N2 N1 H1A 119.5(13) yes
C5 N1 H1A 128.2(13) yes
C3 N7 H7B 113.1(15) yes
C3 N7 H7A 119.3(12) yes
H7B N7 H7A 111.0(19) yes
C5 N6 H6B 114.5(16) yes
C5 N6 H6A 117.1(12) yes
H6B N6 H6A 128.4(19) yes
N4 C3 N2 111.48(14) yes
N4 C3 N7 121.07(15) yes
N2 C3 N7 127.38(16) yes
N4 C5 N1 106.38(14) yes
N4 C5 N6 125.31(15) yes
N1 C5 N6 128.30(14) yes

loop_
_geom_bond_atom_site_label_1
_geom_bond_atom_site_label_2
_geom_bond_distance
_geom_bond_publ_flag
P1 O1 1.5610(13) yes
P1 O2 1.5710(11) yes
P1 O3 1.5045(11) yes
P1 O4 1.5160(11) yes
O1 H1 0.827(17) yes
O2 H2 0.823(13) yes
N4 C3 1.382(2) yes
N4 C5 1.348(2) yes
N4 H4A 0.864(16) yes
N2 N1 1.4065(19) yes
N2 C3 1.299(2) yes
N1 C5 1.326(2) yes
N1 H1A 0.873(13) yes
N7 C3 1.342(2) yes
N7 H7B 0.875(11) yes
N7 H7A 0.877(18) yes
N6 C5 1.324(2) yes
N6 H6B 0.875(11) yes
N6 H6A 0.882(16) yes
